data_4135420
loop_
_publ_author_name
'Anamimoghadam, Ommid'
'Jones, Leighton O.'
'Cooper, James A.'
'Beldjoudi, Yassine'
'Nguyen, Minh T.'
'Liu, Wenqi'
'Krzyaniak, Matthew D.'
'Pezzato, Cristian'
'Stern, Charlotte L.'
'Patel, Hasmukh A.'
'Wasielewski, Michael R.'
'Schatz, George C.'
'Stoddart, J. Fraser'

_publ_section_title
;
 Discrete Open-Shell Tris(bipyridinium radical cationic) Inclusion
 Complexes in the Solid State
;
_journal_name_full 'Journal of the American Chemical Society'
_journal_paper_doi 10.1021/jacs.0c07148
_journal_year 2020
_chemical_formula_moiety '4(F6 P), C40 H40 N4 O4, 6(C2 H3 N)'
_chemical_formula_sum 'C52 H58 F24 N10 O4 P4'
_chemical_formula_weight 1466.96
_space_group_crystal_system triclinic
_space_group_IT_number 2
_space_group_name_Hall '-P 1'
_space_group_name_H-M_alt 'P -1'
_atom_sites_solution_hydrogens geom
_atom_sites_solution_primary dual
_audit_creation_date 2020-06-27
_audit_creation_method
;
Olex2 1.2
(compiled 2016.11.30 svn.r3356 for OlexSys, GUI svn.r5269)
;
_cell_angle_alpha 112.990(2)
_cell_angle_beta 93.419(2)
_cell_angle_gamma 105.009(2)
_cell_formula_units_Z 1
_cell_length_a 10.9093(8)
_cell_length_b 11.8788(9)
_cell_length_c 14.0160(11)
_cell_measurement_reflns_used 9921
_cell_measurement_temperature 100(2)
_cell_measurement_theta_max 29.69
_cell_measurement_theta_min 2.75
_cell_volume 1588.4(2)
_computing_cell_refinement 'SAINT v8.37A (Bruker, 2015)'
_computing_data_reduction 'SAINT v8.37A (Bruker, 2015)'
_computing_molecular_graphics 'Olex2 (Dolomanov et al., 2009)'
_computing_publication_material 'Olex2 (Dolomanov et al., 2009)'
_computing_structure_refinement 'XL (Sheldrick, 2008)'
_computing_structure_solution 'XT (Sheldrick, 2015)'
_diffrn_ambient_temperature 99.99
_diffrn_measured_fraction_theta_full 0.990
_diffrn_measured_fraction_theta_max 0.979
_diffrn_measurement_device_type 'Bruker APEX-II CCD'
_diffrn_measurement_method '\f and \w scans'
_diffrn_radiation_type MoK\a
_diffrn_radiation_wavelength 0.71073
_diffrn_reflns_av_R_equivalents 0.0264
_diffrn_reflns_av_unetI/netI 0.0176
_diffrn_reflns_Laue_measured_fraction_full 0.990
_diffrn_reflns_Laue_measured_fraction_max 0.979
_diffrn_reflns_limit_h_max 14
_diffrn_reflns_limit_h_min -15
_diffrn_reflns_limit_k_max 16
_diffrn_reflns_limit_k_min -15
_diffrn_reflns_limit_l_max 19
_diffrn_reflns_limit_l_min -19
_diffrn_reflns_number 57137
_diffrn_reflns_point_group_measured_fraction_full 0.990
_diffrn_reflns_point_group_measured_fraction_max 0.979
_diffrn_reflns_theta_full 25.242
_diffrn_reflns_theta_max 29.692
_diffrn_reflns_theta_min 1.605
_diffrn_standards_number 0
_exptl_absorpt_coefficient_mu 0.242
_exptl_absorpt_correction_T_max 0.7459
_exptl_absorpt_correction_T_min 0.6955
_exptl_absorpt_correction_type none
_exptl_absorpt_process_details
;
SADABS-2014/5 (Bruker,2014/5) was used for absorption correction.
wR2(int) was 0.0478 before and 0.0426 after correction.
The Ratio of minimum to maximum transmission is 0.9324.
The \l/2 correction factor is Not present.
;
_exptl_crystal_colour yellow
_exptl_crystal_density_diffrn 1.534
_exptl_crystal_description block
_exptl_crystal_F_000 748
_exptl_crystal_size_max 0.538
_exptl_crystal_size_mid 0.361
_exptl_crystal_size_min 0.224
_refine_diff_density_max 0.764
_refine_diff_density_min -0.805
_refine_diff_density_rms 0.055
_refine_ls_extinction_method none
_refine_ls_goodness_of_fit_ref 1.042
_refine_ls_hydrogen_treatment constr
_refine_ls_matrix_type full
_refine_ls_number_parameters 429
_refine_ls_number_reflns 8832
_refine_ls_number_restraints 0
_refine_ls_restrained_S_all 1.042
_refine_ls_R_factor_all 0.0414
_refine_ls_R_factor_gt 0.0354
_refine_ls_shift/su_max 0.001
_refine_ls_shift/su_mean 0.000
_refine_ls_structure_factor_coef Fsqd
_refine_ls_weighting_details 'w=1/[\s^2^(Fo^2^)+(0.0498P)^2^+0.7061P] where P=(Fo^2^+2Fc^2^)/3'
_refine_ls_weighting_scheme calc
_refine_ls_wR_factor_gt 0.0937
_refine_ls_wR_factor_ref 0.0977
_reflns_Friedel_coverage 0.000
_reflns_number_gt 7728
_reflns_number_total 8832
_reflns_threshold_expression 'I > 2\s(I)'
_cod_data_source_file ja0c07148_si_003.cif
_cod_data_source_block mo_meobb_0m
_cod_database_code 4135420
_shelx_space_group_comment
;
The symmetry employed for this shelxl refinement is uniquely defined
by the following loop, which should always be used as a source of
symmetry information in preference to the above space-group names.
They are only intended as comments.
;
_shelx_estimated_absorpt_t_max 0.948
_shelx_estimated_absorpt_t_min 0.881
_olex2_refinement_description
;
1. Fixed Uiso
 At 1.2 times of:
  All C(H) groups, All C(H,H) groups
 At 1.5 times of:
  All C(H,H,H) groups
2.a Secondary CH2 refined with riding coordinates:
 C20(H20A,H20B), C8(H8A,H8B)
2.b Aromatic/amide H refined with riding coordinates:
 C4(H4), C18(H18), C16(H16), C7(H7), C10(H10), C17(H17), C19(H19), C11(H11),
 C12(H12), C13(H13)
2.c Idealised Me refined as rotating group:
 C21(H21A,H21B,H21C), C9(H9A,H9B,H9C), C3(H3A,H3B,H3C), C23(H23A,H23B,H23C),
 C25(H25A,H25B,H25C)
;
_shelx_shelxl_version_number 2014/7
_olex2_submission_special_instructions 'No special instructions were received'

loop_
_space_group_symop_operation_xyz
'x, y, z'
'-x, -y, -z'

loop_
_atom_site_label
_atom_site_type_symbol
_atom_site_fract_x
_atom_site_fract_y
_atom_site_fract_z
_atom_site_U_iso_or_equiv
_atom_site_adp_type
_atom_site_occupancy
_atom_site_site_symmetry_order
_atom_site_calc_flag
_atom_site_refinement_flags_posn
_atom_site_refinement_flags_adp
_atom_site_refinement_flags_occupancy
_atom_site_disorder_assembly
_atom_site_disorder_group
P1 P 0.45295(3) 0.28502(3) 0.06219(2) 0.01480(7) Uani 1 1 d . . . . .
P2 P 0.25119(3) -0.04261(4) 0.35341(3) 0.02651(9) Uani 1 1 d . . . . .
F3 F 0.59671(7) 0.34298(8) 0.13035(6) 0.02630(17) Uani 1 1 d . . . . .
F6 F 0.30975(7) 0.22701(8) -0.00435(7) 0.02850(18) Uani 1 1 d . . . . .
F5 F 0.41720(8) 0.18159(8) 0.11145(7) 0.03169(19) Uani 1 1 d . . . . .
F8 F 0.16730(8) -0.11828(9) 0.41168(7) 0.03123(19) Uani 1 1 d . . . . .
F9 F 0.19662(8) 0.07617(8) 0.40780(7) 0.02984(18) Uani 1 1 d . . . . .
F2 F 0.48880(9) 0.38908(9) 0.01538(7) 0.0331(2) Uani 1 1 d . . . . .
F1 F 0.49975(8) 0.18740(9) -0.03156(7) 0.0358(2) Uani 1 1 d . . . . .
F4 F 0.40718(9) 0.38269(8) 0.15771(7) 0.0364(2) Uani 1 1 d . . . . .
F10 F 0.13417(9) -0.10500(10) 0.25603(7) 0.0367(2) Uani 1 1 d . . . . .
O1 O 0.90458(8) 0.18064(9) 0.02288(7) 0.02034(17) Uani 1 1 d . . . . .
O2 O 0.77404(8) -0.03233(9) 0.30464(7) 0.02003(17) Uani 1 1 d . . . . .
F11 F 0.33521(9) 0.03234(11) 0.29358(9) 0.0446(3) Uani 1 1 d . . . . .
F7 F 0.30574(11) -0.16126(11) 0.29778(9) 0.0470(3) Uani 1 1 d . . . . .
F12 F 0.36807(9) 0.01932(11) 0.45052(10) 0.0481(3) Uani 1 1 d . . . . .
N2 N 0.83001(9) 0.73604(9) 0.78570(7) 0.01403(17) Uani 1 1 d . . . . .
N1 N 0.61199(9) 0.16222(9) 0.33046(7) 0.01336(17) Uani 1 1 d . . . . .
C14 C 0.67610(10) 0.38313(10) 0.51502(8) 0.01275(19) Uani 1 1 d . . . . .
C4 C 0.74532(11) 0.10556(10) 0.11746(9) 0.0154(2) Uani 1 1 d . . . . .
H4 H 0.6803 0.1258 0.0851 0.018 Uiso 1 1 calc R . . . .
C5 C 0.96289(11) 0.09627(10) 0.13927(9) 0.0151(2) Uani 1 1 d . . . . .
N3 N 0.39923(13) 0.36146(12) 0.61314(10) 0.0301(3) Uani 1 1 d . . . . .
C18 C 0.74986(11) 0.72950(11) 0.70573(9) 0.0153(2) Uani 1 1 d . . . . .
H18 H 0.7305 0.8045 0.7097 0.018 Uiso 1 1 calc R . . . .
C16 C 0.69544(11) 0.61514(10) 0.61797(9) 0.0148(2) Uani 1 1 d . . . . .
H16 H 0.6395 0.6116 0.5616 0.018 Uiso 1 1 calc R . . . .
C7 C 0.93328(11) 0.03946(10) 0.20864(9) 0.0158(2) Uani 1 1 d . . . . .
H7 H 0.9968 0.0147 0.2381 0.019 Uiso 1 1 calc R . . . .
C6 C 0.71777(10) 0.05442(10) 0.19041(9) 0.0143(2) Uani 1 1 d . . . . .
C10 C 0.63170(11) 0.15479(11) 0.42315(9) 0.0155(2) Uani 1 1 d . . . . .
H10 H 0.6234 0.0737 0.4243 0.019 Uiso 1 1 calc R . . . .
C15 C 0.72288(10) 0.50441(10) 0.61237(8) 0.01291(19) Uani 1 1 d . . . . .
C17 C 0.80286(11) 0.51336(11) 0.69841(9) 0.0158(2) Uani 1 1 d . . . . .
H17 H 0.8204 0.4390 0.6982 0.019 Uiso 1 1 calc R . . . .
C19 C 0.85622(11) 0.63056(11) 0.78362(9) 0.0164(2) Uani 1 1 d . . . . .
H19 H 0.9120 0.6369 0.8414 0.020 Uiso 1 1 calc R . . . .
C11 C 0.61898(11) 0.27532(11) 0.32669(9) 0.0159(2) Uani 1 1 d . . . . .
H11 H 0.6026 0.2781 0.2604 0.019 Uiso 1 1 calc R . . . .
C2 C 0.86821(11) 0.12729(11) 0.09166(9) 0.0156(2) Uani 1 1 d . . . . .
C12 C 0.66395(11) 0.26411(11) 0.51668(9) 0.0154(2) Uani 1 1 d . . . . .
H12 H 0.6778 0.2583 0.5819 0.019 Uiso 1 1 calc R . . . .
C13 C 0.64962(11) 0.38679(10) 0.41773(9) 0.0153(2) Uani 1 1 d . . . . .
H13 H 0.6527 0.4658 0.4144 0.018 Uiso 1 1 calc R . . . .
C20 C 0.89911(11) 0.86385(11) 0.87488(9) 0.0167(2) Uani 1 1 d . . . . .
H20A H 0.8960 0.8572 0.9430 0.020 Uiso 1 1 calc R . . . .
H20B H 0.8573 0.9285 0.8747 0.020 Uiso 1 1 calc R . . . .
C1 C 0.81117(11) 0.01891(10) 0.23475(9) 0.0153(2) Uani 1 1 d . . . . .
C8 C 0.59105(11) 0.04668(10) 0.22834(9) 0.0150(2) Uani 1 1 d . . . . .
H8A H 0.5255 0.0454 0.1756 0.018 Uiso 1 1 calc R . . . .
H8B H 0.5600 -0.0329 0.2389 0.018 Uiso 1 1 calc R . . . .
N4 N 0.94677(14) 0.33589(14) 0.39600(12) 0.0405(3) Uani 1 1 d . . . . .
C22 C 0.42937(12) 0.34099(12) 0.68249(10) 0.0215(2) Uani 1 1 d . . . . .
C21 C 0.46886(15) 0.31459(13) 0.77090(11) 0.0275(3) Uani 1 1 d . . . . .
H21A H 0.5463 0.2871 0.7608 0.041 Uiso 1 1 calc GR . . . .
H21B H 0.3991 0.2463 0.7748 0.041 Uiso 1 1 calc GR . . . .
H21C H 0.4878 0.3926 0.8365 0.041 Uiso 1 1 calc GR . . . .
C9 C 0.86772(13) -0.06778(14) 0.35323(11) 0.0263(3) Uani 1 1 d . . . . .
H9A H 0.8956 -0.1328 0.2988 0.039 Uiso 1 1 calc GR . . . .
H9B H 0.8294 -0.1030 0.4010 0.039 Uiso 1 1 calc GR . . . .
H9C H 0.9423 0.0082 0.3932 0.039 Uiso 1 1 calc GR . . . .
N5 N 0.99676(16) 0.54081(15) 0.15205(13) 0.0451(4) Uani 1 1 d . . . . .
C3 C 0.80803(13) 0.21345(14) -0.02565(10) 0.0244(3) Uani 1 1 d . . . . .
H3A H 0.8455 0.2524 -0.0715 0.037 Uiso 1 1 calc GR . . . .
H3B H 0.7765 0.2747 0.0290 0.037 Uiso 1 1 calc GR . . . .
H3C H 0.7361 0.1357 -0.0676 0.037 Uiso 1 1 calc GR . . . .
C24 C 0.99706(14) 0.34003(14) 0.47152(14) 0.0324(3) Uani 1 1 d . . . . .
C26 C 0.91737(16) 0.55907(16) 0.11052(13) 0.0346(3) Uani 1 1 d . . . . .
C23 C 1.06183(17) 0.3472(2) 0.56869(17) 0.0455(4) Uani 1 1 d . . . . .
H23A H 1.1389 0.3197 0.5556 0.068 Uiso 1 1 calc GR . . . .
H23B H 1.0031 0.2909 0.5932 0.068 Uiso 1 1 calc GR . . . .
H23C H 1.0871 0.4359 0.6226 0.068 Uiso 1 1 calc GR . . . .
C25 C 0.8139(2) 0.5787(3) 0.0543(2) 0.0604(6) Uani 1 1 d . . . . .
H25A H 0.8098 0.5344 -0.0218 0.091 Uiso 1 1 calc GR . . . .
H25B H 0.8306 0.6709 0.0743 0.091 Uiso 1 1 calc GR . . . .
H25C H 0.7315 0.5442 0.0727 0.091 Uiso 1 1 calc GR . . . .

loop_
_atom_site_aniso_label
_atom_site_aniso_U_11
_atom_site_aniso_U_22
_atom_site_aniso_U_33
_atom_site_aniso_U_23
_atom_site_aniso_U_13
_atom_site_aniso_U_12
P1 0.01694(13) 0.01444(13) 0.01311(13) 0.00601(10) 0.00208(10) 0.00478(10)
P2 0.01950(15) 0.0420(2) 0.0383(2) 0.03206(17) 0.01328(14) 0.01623(14)
F3 0.0212(4) 0.0275(4) 0.0239(4) 0.0110(3) -0.0051(3) -0.0007(3)
F6 0.0189(4) 0.0320(4) 0.0335(4) 0.0150(4) -0.0039(3) 0.0061(3)
F5 0.0335(4) 0.0248(4) 0.0364(5) 0.0215(4) -0.0055(4) -0.0027(3)
F8 0.0293(4) 0.0368(5) 0.0386(5) 0.0264(4) 0.0146(4) 0.0092(4)
F9 0.0296(4) 0.0338(4) 0.0346(4) 0.0207(4) 0.0094(3) 0.0124(3)
F2 0.0372(5) 0.0343(5) 0.0351(5) 0.0269(4) 0.0029(4) 0.0041(4)
F1 0.0272(4) 0.0301(4) 0.0303(4) -0.0068(3) 0.0083(3) 0.0073(3)
F4 0.0366(5) 0.0224(4) 0.0366(5) -0.0001(3) 0.0223(4) 0.0037(3)
F10 0.0396(5) 0.0514(6) 0.0291(4) 0.0176(4) 0.0097(4) 0.0284(4)
O1 0.0183(4) 0.0277(4) 0.0178(4) 0.0117(3) 0.0047(3) 0.0080(3)
O2 0.0169(4) 0.0237(4) 0.0250(4) 0.0148(4) 0.0048(3) 0.0075(3)
F11 0.0360(5) 0.0698(7) 0.0734(7) 0.0621(6) 0.0352(5) 0.0330(5)
F7 0.0524(6) 0.0680(7) 0.0657(7) 0.0519(6) 0.0375(5) 0.0476(6)
F12 0.0238(4) 0.0654(7) 0.0685(7) 0.0502(6) -0.0059(4) 0.0036(4)
N2 0.0125(4) 0.0137(4) 0.0134(4) 0.0035(3) 0.0033(3) 0.0033(3)
N1 0.0122(4) 0.0125(4) 0.0137(4) 0.0038(3) 0.0020(3) 0.0038(3)
C14 0.0117(4) 0.0128(5) 0.0133(5) 0.0048(4) 0.0025(4) 0.0040(4)
C4 0.0143(5) 0.0142(5) 0.0140(5) 0.0026(4) 0.0006(4) 0.0042(4)
C5 0.0135(5) 0.0128(5) 0.0137(5) 0.0006(4) 0.0023(4) 0.0037(4)
N3 0.0377(7) 0.0262(6) 0.0276(6) 0.0120(5) 0.0014(5) 0.0116(5)
C18 0.0153(5) 0.0152(5) 0.0166(5) 0.0064(4) 0.0043(4) 0.0066(4)
C16 0.0150(5) 0.0150(5) 0.0146(5) 0.0060(4) 0.0020(4) 0.0056(4)
C7 0.0143(5) 0.0130(5) 0.0175(5) 0.0036(4) 0.0013(4) 0.0045(4)
C6 0.0125(5) 0.0114(4) 0.0142(5) 0.0013(4) 0.0015(4) 0.0027(4)
C10 0.0173(5) 0.0136(5) 0.0172(5) 0.0079(4) 0.0043(4) 0.0048(4)
C15 0.0127(4) 0.0133(5) 0.0125(4) 0.0053(4) 0.0034(4) 0.0036(4)
C17 0.0171(5) 0.0154(5) 0.0156(5) 0.0067(4) 0.0022(4) 0.0062(4)
C19 0.0159(5) 0.0175(5) 0.0155(5) 0.0066(4) 0.0012(4) 0.0055(4)
C11 0.0183(5) 0.0156(5) 0.0142(5) 0.0062(4) 0.0009(4) 0.0063(4)
C2 0.0168(5) 0.0141(5) 0.0121(5) 0.0023(4) 0.0022(4) 0.0039(4)
C12 0.0184(5) 0.0154(5) 0.0145(5) 0.0076(4) 0.0043(4) 0.0060(4)
C13 0.0184(5) 0.0134(5) 0.0151(5) 0.0065(4) 0.0019(4) 0.0061(4)
C20 0.0142(5) 0.0148(5) 0.0145(5) 0.0000(4) 0.0023(4) 0.0038(4)
C1 0.0154(5) 0.0119(5) 0.0160(5) 0.0037(4) 0.0020(4) 0.0035(4)
C8 0.0133(5) 0.0127(5) 0.0141(5) 0.0015(4) 0.0015(4) 0.0030(4)
N4 0.0334(7) 0.0321(7) 0.0440(8) 0.0055(6) 0.0085(6) 0.0069(6)
C22 0.0227(6) 0.0170(5) 0.0249(6) 0.0082(5) 0.0047(5) 0.0069(4)
C21 0.0344(7) 0.0230(6) 0.0274(6) 0.0142(5) 0.0018(5) 0.0078(5)
C9 0.0224(6) 0.0351(7) 0.0328(7) 0.0230(6) 0.0065(5) 0.0130(5)
N5 0.0471(8) 0.0426(8) 0.0477(8) 0.0216(7) -0.0066(7) 0.0166(7)
C3 0.0231(6) 0.0338(7) 0.0209(6) 0.0150(5) 0.0035(5) 0.0104(5)
C24 0.0226(6) 0.0227(6) 0.0489(9) 0.0123(6) 0.0145(6) 0.0048(5)
C26 0.0365(8) 0.0364(8) 0.0388(8) 0.0215(7) 0.0059(6) 0.0149(6)
C23 0.0315(8) 0.0518(10) 0.0648(12) 0.0391(10) 0.0134(8) 0.0075(7)
C25 0.0478(11) 0.0955(17) 0.0733(15) 0.0586(14) 0.0158(10) 0.0415(12)

loop_
_atom_type_symbol
_atom_type_description
_atom_type_scat_dispersion_real
_atom_type_scat_dispersion_imag
_atom_type_scat_source
C C 0.0033 0.0016 'International Tables Vol C Tables 4.2.6.8 and 6.1.1.4'
H H 0.0000 0.0000 'International Tables Vol C Tables 4.2.6.8 and 6.1.1.4'
F F 0.0171 0.0103 'International Tables Vol C Tables 4.2.6.8 and 6.1.1.4'
N N 0.0061 0.0033 'International Tables Vol C Tables 4.2.6.8 and 6.1.1.4'
O O 0.0106 0.0060 'International Tables Vol C Tables 4.2.6.8 and 6.1.1.4'
P P 0.1023 0.0942 'International Tables Vol C Tables 4.2.6.8 and 6.1.1.4'

loop_
_geom_angle_atom_site_label_1
_geom_angle_atom_site_label_2
_geom_angle_atom_site_label_3
_geom_angle
_geom_angle_site_symmetry_1
_geom_angle_site_symmetry_3
_geom_angle_publ_flag
F6 P1 F3 179.32(5) . . ?
F6 P1 F5 89.42(4) . . ?
F6 P1 F4 90.18(5) . . ?
F5 P1 F3 89.98(4) . . ?
F2 P1 F3 89.54(5) . . ?
F2 P1 F6 91.05(5) . . ?
F2 P1 F5 179.07(5) . . ?
F2 P1 F1 90.67(5) . . ?
F2 P1 F4 89.93(5) . . ?
F1 P1 F3 89.85(5) . . ?
F1 P1 F6 90.48(5) . . ?
F1 P1 F5 90.13(5) . . ?
F1 P1 F4 179.11(6) . . ?
F4 P1 F3 89.49(5) . . ?
F4 P1 F5 89.26(5) . . ?
F8 P2 F9 90.38(5) . . ?
F8 P2 F10 90.18(5) . . ?
F8 P2 F11 179.41(7) . . ?
F8 P2 F7 90.13(5) . . ?
F9 P2 F11 90.02(5) . . ?
F9 P2 F7 179.36(5) . . ?
F10 P2 F9 89.81(5) . . ?
F10 P2 F11 89.39(6) . . ?
F10 P2 F7 89.79(6) . . ?
F7 P2 F11 89.47(5) . . ?
F12 P2 F8 89.78(5) . . ?
F12 P2 F9 90.34(6) . . ?
F12 P2 F10 179.85(6) . . ?
F12 P2 F11 90.66(6) . . ?
F12 P2 F7 90.06(7) . . ?
C2 O1 C3 116.83(9) . . ?
C1 O2 C9 117.50(9) . . ?
C18 N2 C19 120.94(10) . . ?
C18 N2 C20 119.78(9) . . ?
C19 N2 C20 119.13(10) . . ?
C10 N1 C11 120.97(10) . . ?
C10 N1 C8 120.82(9) . . ?
C11 N1 C8 118.06(9) . . ?
C12 C14 C15 121.67(10) . . ?
C12 C14 C13 118.28(10) . . ?
C13 C14 C15 119.97(10) . . ?
C6 C4 H4 119.9 . . ?
C6 C4 C2 120.20(10) . . ?
C2 C4 H4 119.9 . . ?
C7 C5 C2 120.27(10) . . ?
C7 C5 C20 119.04(10) . 2_766 ?
C2 C5 C20 120.38(10) . 2_766 ?
N2 C18 H18 119.6 . . ?
N2 C18 C16 120.76(10) . . ?
C16 C18 H18 119.6 . . ?
C18 C16 H16 120.1 . . ?
C18 C16 C15 119.70(10) . . ?
C15 C16 H16 120.1 . . ?
C5 C7 H7 119.9 . . ?
C1 C7 C5 120.12(11) . . ?
C1 C7 H7 119.9 . . ?
C4 C6 C1 120.21(10) . . ?
C4 C6 C8 120.05(10) . . ?
C1 C6 C8 119.57(10) . . ?
N1 C10 H10 119.8 . . ?
N1 C10 C12 120.49(10) . . ?
C12 C10 H10 119.8 . . ?
C16 C15 C14 120.90(10) . . ?
C16 C15 C17 118.15(10) . . ?
C17 C15 C14 120.81(10) . . ?
C15 C17 H17 120.1 . . ?
C19 C17 C15 119.74(10) . . ?
C19 C17 H17 120.1 . . ?
N2 C19 C17 120.65(10) . . ?
N2 C19 H19 119.7 . . ?
C17 C19 H19 119.7 . . ?
N1 C11 H11 119.6 . . ?
N1 C11 C13 120.74(10) . . ?
C13 C11 H11 119.6 . . ?
O1 C2 C4 124.00(10) . . ?
O1 C2 C5 116.61(10) . . ?
C4 C2 C5 119.38(11) . . ?
C14 C12 H12 120.1 . . ?
C10 C12 C14 119.77(10) . . ?
C10 C12 H12 120.1 . . ?
C14 C13 H13 120.2 . . ?
C11 C13 C14 119.66(10) . . ?
C11 C13 H13 120.2 . . ?
N2 C20 C5 108.18(9) . 2_766 ?
N2 C20 H20A 110.1 . . ?
N2 C20 H20B 110.1 . . ?
C5 C20 H20A 110.1 2_766 . ?
C5 C20 H20B 110.1 2_766 . ?
H20A C20 H20B 108.4 . . ?
O2 C1 C7 124.50(10) . . ?
O2 C1 C6 115.79(10) . . ?
C7 C1 C6 119.70(11) . . ?
N1 C8 C6 107.89(8) . . ?
N1 C8 H8A 110.1 . . ?
N1 C8 H8B 110.1 . . ?
C6 C8 H8A 110.1 . . ?
C6 C8 H8B 110.1 . . ?
H8A C8 H8B 108.4 . . ?
N3 C22 C21 179.53(15) . . ?
C22 C21 H21A 109.5 . . ?
C22 C21 H21B 109.5 . . ?
C22 C21 H21C 109.5 . . ?
H21A C21 H21B 109.5 . . ?
H21A C21 H21C 109.5 . . ?
H21B C21 H21C 109.5 . . ?
O2 C9 H9A 109.5 . . ?
O2 C9 H9B 109.5 . . ?
O2 C9 H9C 109.5 . . ?
H9A C9 H9B 109.5 . . ?
H9A C9 H9C 109.5 . . ?
H9B C9 H9C 109.5 . . ?
O1 C3 H3A 109.5 . . ?
O1 C3 H3B 109.5 . . ?
O1 C3 H3C 109.5 . . ?
H3A C3 H3B 109.5 . . ?
H3A C3 H3C 109.5 . . ?
H3B C3 H3C 109.5 . . ?
N4 C24 C23 179.21(17) . . ?
N5 C26 C25 178.3(2) . . ?
C24 C23 H23A 109.5 . . ?
C24 C23 H23B 109.5 . . ?
C24 C23 H23C 109.5 . . ?
H23A C23 H23B 109.5 . . ?
H23A C23 H23C 109.5 . . ?
H23B C23 H23C 109.5 . . ?
C26 C25 H25A 109.5 . . ?
C26 C25 H25B 109.5 . . ?
C26 C25 H25C 109.5 . . ?
H25A C25 H25B 109.5 . . ?
H25A C25 H25C 109.5 . . ?
H25B C25 H25C 109.5 . . ?

loop_
_geom_bond_atom_site_label_1
_geom_bond_atom_site_label_2
_geom_bond_distance
_geom_bond_site_symmetry_2
_geom_bond_publ_flag
P1 F3 1.6108(8) . ?
P1 F6 1.5975(8) . ?
P1 F5 1.6078(8) . ?
P1 F2 1.5891(8) . ?
P1 F1 1.5901(8) . ?
P1 F4 1.5982(8) . ?
P2 F8 1.5966(8) . ?
P2 F9 1.6048(9) . ?
P2 F10 1.5981(10) . ?
P2 F11 1.6088(9) . ?
P2 F7 1.6062(10) . ?
P2 F12 1.5952(11) . ?
O1 C2 1.3716(14) . ?
O1 C3 1.4347(15) . ?
O2 C1 1.3710(14) . ?
O2 C9 1.4316(15) . ?
N2 C18 1.3442(14) . ?
N2 C19 1.3457(15) . ?
N2 C20 1.4994(14) . ?
N1 C10 1.3446(14) . ?
N1 C11 1.3477(14) . ?
N1 C8 1.4995(14) . ?
C14 C15 1.4827(15) . ?
C14 C12 1.3951(15) . ?
C14 C13 1.3966(15) . ?
C4 H4 0.9500 . ?
C4 C6 1.3901(16) . ?
C4 C2 1.3950(16) . ?
C5 C7 1.3936(16) . ?
C5 C2 1.3982(16) . ?
C5 C20 1.5066(15) 2_766 ?
N3 C22 1.1401(18) . ?
C18 H18 0.9500 . ?
C18 C16 1.3787(15) . ?
C16 H16 0.9500 . ?
C16 C15 1.3971(15) . ?
C7 H7 0.9500 . ?
C7 C1 1.3884(16) . ?
C6 C1 1.3979(16) . ?
C6 C8 1.5041(15) . ?
C10 H10 0.9500 . ?
C10 C12 1.3810(15) . ?
C15 C17 1.3975(15) . ?
C17 H17 0.9500 . ?
C17 C19 1.3791(16) . ?
C19 H19 0.9500 . ?
C11 H11 0.9500 . ?
C11 C13 1.3760(15) . ?
C12 H12 0.9500 . ?
C13 H13 0.9500 . ?
C20 C5 1.5066(15) 2_766 ?
C20 H20A 0.9900 . ?
C20 H20B 0.9900 . ?
C8 H8A 0.9900 . ?
C8 H8B 0.9900 . ?
N4 C24 1.140(2) . ?
C22 C21 1.4593(18) . ?
C21 H21A 0.9800 . ?
C21 H21B 0.9800 . ?
C21 H21C 0.9800 . ?
C9 H9A 0.9800 . ?
C9 H9B 0.9800 . ?
C9 H9C 0.9800 . ?
N5 C26 1.128(2) . ?
C3 H3A 0.9800 . ?
C3 H3B 0.9800 . ?
C3 H3C 0.9800 . ?
C24 C23 1.457(3) . ?
C26 C25 1.458(2) . ?
C23 H23A 0.9800 . ?
C23 H23B 0.9800 . ?
C23 H23C 0.9800 . ?
C25 H25A 0.9800 . ?
C25 H25B 0.9800 . ?
C25 H25C 0.9800 . ?
